data_4066411
loop_
_publ_author_name
'Eckensberger, U. David'
'Weber, Mitra'
'Wildt, Julia'
'Bolte, Michael'
'Lerner, Hans-Wolfram'
'Wagner, Matthias'

_publ_section_title
;
 Reactivity of [(C5Me5)Fe(C5H4BBr2)] and [(OC)3Mn(C5H4BBr2)] toward
 Et3SiH: Facile Access to [(OC)3Mn(C5H4BH2)]2and to Boron-Bridged
 Dinuclear Organometallics&#x2020;
;
_journal_issue 21
_journal_name_full Organometallics
_journal_page_first 5301
_journal_paper_doi 10.1021/om1004513
_journal_volume 29
_journal_year 2010
_chemical_formula_moiety 'C18 H14 B Mn2 N O6'
_chemical_formula_sum 'C18 H14 B Mn2 N O6'
_chemical_formula_weight 460.99
_chemical_name_systematic ?
_space_group_IT_number 14
_symmetry_cell_setting monoclinic
_symmetry_space_group_name_Hall '-P 2ybc'
_symmetry_space_group_name_H-M 'P 1 21/c 1'
_atom_sites_solution_hydrogens geom
_atom_sites_solution_primary direct
_atom_sites_solution_secondary difmap
_audit_creation_method SHELXL-97
_cell_angle_alpha 90.00
_cell_angle_beta 101.853(4)
_cell_angle_gamma 90.00
_cell_formula_units_Z 4
_cell_length_a 6.9727(3)
_cell_length_b 18.4166(7)
_cell_length_c 14.9855(7)
_cell_measurement_reflns_used 20372
_cell_measurement_temperature 173(2)
_cell_measurement_theta_max 26.0
_cell_measurement_theta_min 3.6
_cell_volume 1883.31(14)
_computing_cell_refinement 'X-Area (Stoe & Cie, 2001)'
_computing_data_collection 'X-Area (Stoe & Cie, 2001)'
_computing_data_reduction 'X-Area (Stoe & Cie, 2001)'
_computing_molecular_graphics 'XP in SHELXTL-Plus (Sheldrick, 1991)'
_computing_publication_material SHELXL97
_computing_structure_refinement 'SHELXL97 (Sheldrick, 2008) '
_computing_structure_solution 'SHELXS97 (Sheldrick, 2008) '
_diffrn_ambient_temperature 173(2)
_diffrn_measured_fraction_theta_full 0.997
_diffrn_measured_fraction_theta_max 0.995
_diffrn_measurement_device_type 'STOE IPDS II two-circle-diffractometer'
_diffrn_measurement_method \w
_diffrn_radiation_monochromator graphite
_diffrn_radiation_source 'fine-focus sealed tube'
_diffrn_radiation_type MoK\a
_diffrn_radiation_wavelength 0.71073
_diffrn_reflns_av_R_equivalents 0.0593
_diffrn_reflns_av_sigmaI/netI 0.0323
_diffrn_reflns_limit_h_max 8
_diffrn_reflns_limit_h_min -8
_diffrn_reflns_limit_k_max 22
_diffrn_reflns_limit_k_min -22
_diffrn_reflns_limit_l_max 18
_diffrn_reflns_limit_l_min -18
_diffrn_reflns_number 24016
_diffrn_reflns_theta_full 25.00
_diffrn_reflns_theta_max 25.59
_diffrn_reflns_theta_min 3.55
_diffrn_standards_number 0
_exptl_absorpt_coefficient_mu 1.376
_exptl_absorpt_correction_T_max 0.7249
_exptl_absorpt_correction_T_min 0.6911
_exptl_absorpt_correction_type multi-scan
_exptl_absorpt_process_details 'MULABS (Spek, 2003; Blessing, 1995)'
_exptl_crystal_colour yellow
_exptl_crystal_density_diffrn 1.626
_exptl_crystal_density_method 'not measured'
_exptl_crystal_description block
_exptl_crystal_F_000 928
_exptl_crystal_size_max 0.29
_exptl_crystal_size_mid 0.25
_exptl_crystal_size_min 0.25
_refine_diff_density_max 0.275
_refine_diff_density_min -0.329
_refine_diff_density_rms 0.055
_refine_ls_extinction_method none
_refine_ls_goodness_of_fit_ref 1.030
_refine_ls_hydrogen_treatment constr
_refine_ls_matrix_type full
_refine_ls_number_parameters 255
_refine_ls_number_reflns 3523
_refine_ls_number_restraints 0
_refine_ls_restrained_S_all 1.030
_refine_ls_R_factor_all 0.0365
_refine_ls_R_factor_gt 0.0279
_refine_ls_shift/su_max 0.002
_refine_ls_shift/su_mean 0.000
_refine_ls_structure_factor_coef Fsqd
_refine_ls_weighting_details 'calc w=1/[\s^2^(Fo^2^)+(0.0363P)^2^] where P=(Fo^2^+2Fc^2^)/3'
_refine_ls_weighting_scheme calc
_refine_ls_wR_factor_gt 0.0605
_refine_ls_wR_factor_ref 0.0626
_reflns_number_gt 3029
_reflns_number_total 3523
_reflns_threshold_expression I>2\s(I)
_cod_data_source_file om1004513_si_001.cif
_cod_data_source_block wa886
_cod_depositor_comments
;
The following automatic conversions were performed:

'_symmetry_cell_setting' value 'Monoclinic' changed to 'monoclinic'
according to /home/saulius/struct/CIF-dictionaries/cif_core.dic
dictionary named 'cif_core.dic' version 2.4.1 from 2010-06-29.

Automatic conversion script
Id: cif_fix_values 1715 2011-07-08 13:25:40Z adriana 
;
_cod_original_sg_symbol_H-M 'P 21/c'
_cod_database_code 4066411

loop_
_symmetry_equiv_pos_as_xyz
'x, y, z'
'-x, y+1/2, -z+1/2'
'-x, -y, -z'
'x, -y-1/2, z-1/2'

loop_
_atom_site_label
_atom_site_type_symbol
_atom_site_fract_x
_atom_site_fract_y
_atom_site_fract_z
_atom_site_U_iso_or_equiv
_atom_site_adp_type
_atom_site_occupancy
_atom_site_symmetry_multiplicity
_atom_site_calc_flag
_atom_site_refinement_flags
Mn1 Mn 0.42312(4) 0.601122(15) 0.608417(19) 0.01659(8) Uani 1 1 d .
Mn2 Mn 0.81562(4) 0.688445(15) 0.924632(19) 0.01788(9) Uani 1 1 d .
B1 B 0.7451(3) 0.54050(12) 0.79320(14) 0.0186(4) Uani 1 1 d .
N1 N 0.8249(2) 0.47120(9) 0.81179(11) 0.0229(4) Uani 1 1 d .
C1 C 0.5259(3) 0.54799(10) 0.73979(13) 0.0186(4) Uani 1 1 d .
C2 C 0.4219(3) 0.49770(10) 0.67301(14) 0.0221(4) Uani 1 1 d .
H2 H 0.4760 0.4551 0.6524 0.027 Uiso 1 1 calc R
C3 C 0.2272(3) 0.52188(12) 0.64327(14) 0.0246(4) Uani 1 1 d .
H3 H 0.1280 0.4979 0.6005 0.030 Uiso 1 1 calc R
C4 C 0.2047(3) 0.58814(12) 0.68813(14) 0.0242(4) Uani 1 1 d .
H4 H 0.0890 0.6167 0.6803 0.029 Uiso 1 1 calc R
C5 C 0.3871(3) 0.60392(11) 0.74701(13) 0.0210(4) Uani 1 1 d .
H5 H 0.4131 0.6453 0.7854 0.025 Uiso 1 1 calc R
C6 C 0.4479(3) 0.69746(11) 0.60643(14) 0.0240(4) Uani 1 1 d .
O6 O 0.4641(2) 0.75969(8) 0.60547(12) 0.0376(4) Uani 1 1 d .
C7 C 0.6446(3) 0.58717(10) 0.56745(14) 0.0213(4) Uani 1 1 d .
O7 O 0.7871(2) 0.57930(9) 0.54124(12) 0.0339(4) Uani 1 1 d .
C8 C 0.2756(3) 0.60160(11) 0.49489(15) 0.0246(4) Uani 1 1 d .
O8 O 0.1784(2) 0.60122(9) 0.42318(11) 0.0381(4) Uani 1 1 d .
C9 C 0.7105(4) 0.40440(12) 0.81059(17) 0.0353(5) Uani 1 1 d .
H9A H 0.5719 0.4167 0.8055 0.053 Uiso 1 1 calc R
H9B H 0.7573 0.3773 0.8671 0.053 Uiso 1 1 calc R
H9C H 0.7256 0.3745 0.7583 0.053 Uiso 1 1 calc R
C10 C 1.0346(3) 0.45492(12) 0.83617(16) 0.0319(5) Uani 1 1 d .
H10A H 1.1097 0.4983 0.8271 0.048 Uiso 1 1 calc R
H10B H 1.0654 0.4155 0.7975 0.048 Uiso 1 1 calc R
H10C H 1.0691 0.4400 0.9003 0.048 Uiso 1 1 calc R
C11 C 0.8760(3) 0.60924(10) 0.82645(13) 0.0177(4) Uani 1 1 d .
C12 C 0.8594(3) 0.68020(11) 0.78791(14) 0.0221(4) Uani 1 1 d .
H12 H 0.7646 0.6948 0.7360 0.026 Uiso 1 1 calc R
C13 C 1.0068(3) 0.72608(12) 0.83904(15) 0.0286(5) Uani 1 1 d .
H13 H 1.0280 0.7758 0.8270 0.034 Uiso 1 1 calc R
C14 C 1.1154(3) 0.68418(13) 0.91082(16) 0.0301(5) Uani 1 1 d .
H14 H 1.2232 0.7008 0.9556 0.036 Uiso 1 1 calc R
C15 C 1.0361(3) 0.61320(12) 0.90465(14) 0.0240(4) Uani 1 1 d .
H15 H 1.0810 0.5744 0.9454 0.029 Uiso 1 1 calc R
C16 C 0.6334(3) 0.75736(12) 0.89533(15) 0.0280(5) Uani 1 1 d .
O16 O 0.5168(3) 0.80191(10) 0.87574(14) 0.0477(5) Uani 1 1 d .
C17 C 0.6501(3) 0.62787(11) 0.96501(14) 0.0236(4) Uani 1 1 d .
O17 O 0.5448(2) 0.58881(9) 0.99060(12) 0.0386(4) Uani 1 1 d .
C18 C 0.8967(3) 0.72614(11) 1.03616(15) 0.0267(5) Uani 1 1 d .
O18 O 0.9524(3) 0.74974(10) 1.10775(11) 0.0410(4) Uani 1 1 d .

loop_
_atom_site_aniso_label
_atom_site_aniso_U_11
_atom_site_aniso_U_22
_atom_site_aniso_U_33
_atom_site_aniso_U_23
_atom_site_aniso_U_13
_atom_site_aniso_U_12
Mn1 0.01464(14) 0.01869(15) 0.01582(15) -0.00074(11) 0.00168(10) 0.00112(11)
Mn2 0.01809(15) 0.01990(15) 0.01522(15) -0.00187(11) 0.00244(11) 0.00148(11)
B1 0.0212(10) 0.0217(11) 0.0135(10) 0.0008(8) 0.0052(8) 0.0016(8)
N1 0.0255(9) 0.0201(8) 0.0217(9) 0.0035(7) 0.0017(7) 0.0024(7)
C1 0.0209(9) 0.0197(9) 0.0150(9) 0.0016(7) 0.0030(7) -0.0007(7)
C2 0.0266(10) 0.0191(9) 0.0203(10) 0.0002(8) 0.0040(8) -0.0019(8)
C3 0.0207(10) 0.0309(10) 0.0211(10) 0.0010(8) 0.0019(8) -0.0086(8)
C4 0.0170(9) 0.0347(11) 0.0217(11) 0.0017(8) 0.0060(8) 0.0008(8)
C5 0.0211(9) 0.0241(10) 0.0188(10) -0.0024(8) 0.0067(8) -0.0004(8)
C6 0.0207(10) 0.0283(11) 0.0219(10) 0.0004(8) 0.0020(8) 0.0044(8)
O6 0.0419(9) 0.0200(8) 0.0489(11) 0.0034(7) 0.0050(8) 0.0039(7)
C7 0.0197(10) 0.0209(9) 0.0210(10) -0.0026(7) -0.0013(8) -0.0013(7)
O7 0.0218(8) 0.0443(9) 0.0380(9) -0.0069(7) 0.0117(7) 0.0013(6)
C8 0.0199(9) 0.0260(10) 0.0275(12) 0.0028(8) 0.0038(8) -0.0017(8)
O8 0.0342(9) 0.0487(10) 0.0253(9) 0.0064(7) -0.0079(7) -0.0092(7)
C9 0.0420(13) 0.0224(10) 0.0365(13) 0.0094(9) -0.0035(10) -0.0027(9)
C10 0.0317(12) 0.0271(11) 0.0363(13) 0.0059(9) 0.0053(10) 0.0099(9)
C11 0.0157(8) 0.0228(9) 0.0148(9) -0.0024(7) 0.0034(7) 0.0022(7)
C12 0.0238(10) 0.0253(10) 0.0183(10) -0.0011(8) 0.0070(8) -0.0023(8)
C13 0.0294(11) 0.0288(11) 0.0307(12) -0.0060(9) 0.0132(9) -0.0105(9)
C14 0.0166(9) 0.0434(13) 0.0300(12) -0.0131(10) 0.0046(8) -0.0048(9)
C15 0.0195(9) 0.0313(11) 0.0206(10) -0.0049(8) 0.0027(8) 0.0055(8)
C16 0.0304(11) 0.0286(11) 0.0248(11) -0.0015(9) 0.0050(9) 0.0027(9)
O16 0.0477(10) 0.0431(10) 0.0502(11) 0.0047(8) 0.0049(9) 0.0243(9)
C17 0.0220(9) 0.0273(10) 0.0200(10) -0.0026(8) 0.0005(8) 0.0051(8)
O17 0.0341(9) 0.0417(9) 0.0427(10) 0.0060(8) 0.0138(8) -0.0075(7)
C18 0.0245(10) 0.0275(10) 0.0285(12) -0.0034(9) 0.0063(9) 0.0037(8)
O18 0.0431(10) 0.0528(11) 0.0248(9) -0.0178(8) 0.0016(7) 0.0008(8)

loop_
_atom_type_symbol
_atom_type_description
_atom_type_scat_dispersion_real
_atom_type_scat_dispersion_imag
_atom_type_scat_source
C C 0.0033 0.0016 'International Tables Vol C Tables 4.2.6.8 and 6.1.1.4'
H H 0.0000 0.0000 'International Tables Vol C Tables 4.2.6.8 and 6.1.1.4'
B B 0.0013 0.0007 'International Tables Vol C Tables 4.2.6.8 and 6.1.1.4'
Mn Mn 0.3368 0.7283 'International Tables Vol C Tables 4.2.6.8 and 6.1.1.4'
N N 0.0061 0.0033 'International Tables Vol C Tables 4.2.6.8 and 6.1.1.4'
O O 0.0106 0.0060 'International Tables Vol C Tables 4.2.6.8 and 6.1.1.4'

loop_
_geom_angle_atom_site_label_1
_geom_angle_atom_site_label_2
_geom_angle_atom_site_label_3
_geom_angle
C6 Mn1 C7 92.50(9)
C6 Mn1 C8 91.03(9)
C7 Mn1 C8 92.42(9)
C6 Mn1 C4 101.75(9)
C7 Mn1 C4 159.96(9)
C8 Mn1 C4 101.23(9)
C6 Mn1 C3 138.83(9)
C7 Mn1 C3 128.67(9)
C8 Mn1 C3 87.95(9)
C4 Mn1 C3 38.78(8)
C6 Mn1 C2 154.62(9)
C7 Mn1 C2 96.39(8)
C8 Mn1 C2 112.21(8)
C4 Mn1 C2 64.96(8)
C3 Mn1 C2 38.57(8)
C6 Mn1 C5 91.34(9)
C7 Mn1 C5 128.00(8)
C8 Mn1 C5 139.34(9)
C4 Mn1 C5 38.82(7)
C3 Mn1 C5 64.62(8)
C2 Mn1 C5 64.55(8)
C6 Mn1 C1 116.48(8)
C7 Mn1 C1 95.63(8)
C8 Mn1 C1 150.84(8)
C4 Mn1 C1 65.47(7)
C3 Mn1 C1 65.25(7)
C2 Mn1 C1 39.05(7)
C5 Mn1 C1 38.66(7)
C16 Mn2 C18 91.51(10)
C16 Mn2 C17 92.89(10)
C18 Mn2 C17 91.60(10)
C16 Mn2 C15 157.34(9)
C18 Mn2 C15 106.49(9)
C17 Mn2 C15 100.08(9)
C16 Mn2 C12 92.82(9)
C18 Mn2 C12 147.36(9)
C17 Mn2 C12 120.44(8)
C15 Mn2 C12 64.59(8)
C16 Mn2 C14 131.36(10)
C18 Mn2 C14 88.69(9)
C17 Mn2 C14 135.73(9)
C15 Mn2 C14 38.61(8)
C12 Mn2 C14 64.58(8)
C16 Mn2 C13 96.97(10)
C18 Mn2 C13 108.47(9)
C17 Mn2 C13 157.29(9)
C15 Mn2 C13 64.68(9)
C12 Mn2 C13 38.88(8)
C14 Mn2 C13 38.41(9)
C16 Mn2 C11 122.51(9)
C18 Mn2 C11 145.49(8)
C17 Mn2 C11 92.19(8)
C15 Mn2 C11 39.17(7)
C12 Mn2 C11 38.56(7)
C14 Mn2 C11 65.29(8)
C13 Mn2 C11 65.28(8)
N1 B1 C1 119.03(17)
N1 B1 C11 119.22(18)
C1 B1 C11 121.74(17)
B1 N1 C10 125.00(17)
B1 N1 C9 124.82(18)
C10 N1 C9 110.18(17)
C5 C1 C2 105.21(16)
C5 C1 B1 128.54(17)
C2 C1 B1 126.25(17)
C5 C1 Mn1 69.16(11)
C2 C1 Mn1 68.75(11)
B1 C1 Mn1 126.91(13)
C3 C2 C1 109.28(17)
C3 C2 Mn1 70.67(11)
C1 C2 Mn1 72.19(11)
C3 C2 H2 125.4
C1 C2 H2 125.4
Mn1 C2 H2 123.4
C2 C3 C4 108.35(17)
C2 C3 Mn1 70.77(11)
C4 C3 Mn1 70.51(12)
C2 C3 H3 125.8
C4 C3 H3 125.8
Mn1 C3 H3 124.5
C3 C4 C5 107.37(18)
C3 C4 Mn1 70.72(12)
C5 C4 Mn1 70.97(11)
C3 C4 H4 126.3
C5 C4 H4 126.3
Mn1 C4 H4 123.7
C4 C5 C1 109.79(17)
C4 C5 Mn1 70.21(12)
C1 C5 Mn1 72.19(11)
C4 C5 H5 125.1
C1 C5 H5 125.1
Mn1 C5 H5 124.1
O6 C6 Mn1 179.76(19)
O7 C7 Mn1 178.99(18)
O8 C8 Mn1 178.6(2)
N1 C9 H9A 109.5
N1 C9 H9B 109.5
H9A C9 H9B 109.5
N1 C9 H9C 109.5
H9A C9 H9C 109.5
H9B C9 H9C 109.5
N1 C10 H10A 109.5
N1 C10 H10B 109.5
H10A C10 H10B 109.5
N1 C10 H10C 109.5
H10A C10 H10C 109.5
H10B C10 H10C 109.5
C12 C11 C15 105.50(17)
C12 C11 B1 127.88(17)
C15 C11 B1 126.60(18)
C12 C11 Mn2 69.38(11)
C15 C11 Mn2 69.02(11)
B1 C11 Mn2 124.86(13)
C11 C12 C13 109.67(18)
C11 C12 Mn2 72.07(11)
C13 C12 Mn2 70.86(12)
C11 C12 H12 125.2
C13 C12 H12 125.2
Mn2 C12 H12 123.5
C14 C13 C12 107.46(19)
C14 C13 Mn2 70.70(12)
C12 C13 Mn2 70.26(11)
C14 C13 H13 126.3
C12 C13 H13 126.3
Mn2 C13 H13 124.4
C15 C14 C13 108.32(18)
C15 C14 Mn2 70.42(12)
C13 C14 Mn2 70.88(12)
C15 C14 H14 125.8
C13 C14 H14 125.8
Mn2 C14 H14 124.5
C14 C15 C11 109.03(19)
C14 C15 Mn2 70.98(12)
C11 C15 Mn2 71.80(11)
C14 C15 H15 125.5
C11 C15 H15 125.5
Mn2 C15 H15 123.3
O16 C16 Mn2 179.4(2)
O17 C17 Mn2 179.6(2)
O18 C18 Mn2 178.6(2)

loop_
_geom_bond_atom_site_label_1
_geom_bond_atom_site_label_2
_geom_bond_distance
Mn1 C6 1.783(2)
Mn1 C7 1.793(2)
Mn1 C8 1.798(2)
Mn1 C4 2.133(2)
Mn1 C3 2.136(2)
Mn1 C2 2.1374(19)
Mn1 C5 2.143(2)
Mn1 C1 2.1834(19)
Mn2 C16 1.785(2)
Mn2 C18 1.791(2)
Mn2 C17 1.797(2)
Mn2 C15 2.136(2)
Mn2 C12 2.138(2)
Mn2 C14 2.144(2)
Mn2 C13 2.146(2)
Mn2 C11 2.1735(19)
B1 N1 1.398(3)
B1 C1 1.579(3)
B1 C11 1.580(3)
N1 C10 1.464(3)
N1 C9 1.464(3)
C1 C5 1.433(3)
C1 C2 1.445(3)
C2 C3 1.411(3)
C2 H2 0.9500
C3 C4 1.417(3)
C3 H3 0.9500
C4 C5 1.421(3)
C4 H4 0.9500
C5 H5 0.9500
C6 O6 1.152(3)
C7 O7 1.151(3)
C8 O8 1.147(3)
C9 H9A 0.9800
C9 H9B 0.9800
C9 H9C 0.9800
C10 H10A 0.9800
C10 H10B 0.9800
C10 H10C 0.9800
C11 C12 1.424(3)
C11 C15 1.445(3)
C12 C13 1.426(3)
C12 H12 0.9500
C13 C14 1.411(3)
C13 H13 0.9500
C14 C15 1.415(3)
C14 H14 0.9500
C15 H15 0.9500
C16 O16 1.150(3)
C17 O17 1.149(3)
C18 O18 1.149(3)

loop_
_geom_torsion_atom_site_label_1
_geom_torsion_atom_site_label_2
_geom_torsion_atom_site_label_3
_geom_torsion_atom_site_label_4
_geom_torsion
C1 B1 N1 C10 161.56(19)
C11 B1 N1 C10 -18.7(3)
C1 B1 N1 C9 -19.1(3)
C11 B1 N1 C9 160.67(19)
N1 B1 C1 C5 149.1(2)
C11 B1 C1 C5 -30.7(3)
N1 B1 C1 C2 -29.8(3)
C11 B1 C1 C2 150.38(19)
N1 B1 C1 Mn1 -119.20(18)
C11 B1 C1 Mn1 61.0(2)
C6 Mn1 C1 C5 54.48(14)
C7 Mn1 C1 C5 150.11(12)
C8 Mn1 C1 C5 -104.58(19)
C4 Mn1 C1 C5 -36.82(12)
C3 Mn1 C1 C5 -79.66(12)
C2 Mn1 C1 C5 -116.69(16)
C6 Mn1 C1 C2 171.17(12)
C7 Mn1 C1 C2 -93.20(12)
C8 Mn1 C1 C2 12.1(2)
C4 Mn1 C1 C2 79.87(13)
C3 Mn1 C1 C2 37.03(12)
C5 Mn1 C1 C2 116.69(16)
C6 Mn1 C1 B1 -68.74(18)
C7 Mn1 C1 B1 26.89(17)
C8 Mn1 C1 B1 132.20(19)
C4 Mn1 C1 B1 -160.04(18)
C3 Mn1 C1 B1 157.12(19)
C2 Mn1 C1 B1 120.1(2)
C5 Mn1 C1 B1 -123.2(2)
C5 C1 C2 C3 -1.4(2)
B1 C1 C2 C3 177.80(18)
Mn1 C1 C2 C3 -61.27(14)
C5 C1 C2 Mn1 59.91(13)
B1 C1 C2 Mn1 -120.93(19)
C6 Mn1 C2 C3 100.0(2)
C7 Mn1 C2 C3 -150.23(13)
C8 Mn1 C2 C3 -54.97(14)
C4 Mn1 C2 C3 37.41(12)
C5 Mn1 C2 C3 80.52(13)
C1 Mn1 C2 C3 118.69(17)
C6 Mn1 C2 C1 -18.7(3)
C7 Mn1 C2 C1 91.08(12)
C8 Mn1 C2 C1 -173.66(12)
C4 Mn1 C2 C1 -81.28(12)
C3 Mn1 C2 C1 -118.69(17)
C5 Mn1 C2 C1 -38.17(11)
C1 C2 C3 C4 1.4(2)
Mn1 C2 C3 C4 -60.79(14)
C1 C2 C3 Mn1 62.23(14)
C6 Mn1 C3 C2 -140.12(14)
C7 Mn1 C3 C2 39.20(16)
C8 Mn1 C3 C2 130.66(13)
C4 Mn1 C3 C2 -118.50(17)
C5 Mn1 C3 C2 -80.34(12)
C1 Mn1 C3 C2 -37.48(11)
C6 Mn1 C3 C4 -21.62(18)
C7 Mn1 C3 C4 157.69(12)
C8 Mn1 C3 C4 -110.84(13)
C2 Mn1 C3 C4 118.50(17)
C5 Mn1 C3 C4 38.15(12)
C1 Mn1 C3 C4 81.01(12)
C2 C3 C4 C5 -0.9(2)
Mn1 C3 C4 C5 -61.87(14)
C2 C3 C4 Mn1 60.95(14)
C6 Mn1 C4 C3 165.66(12)
C7 Mn1 C4 C3 -59.9(3)
C8 Mn1 C4 C3 72.22(13)
C2 Mn1 C4 C3 -37.21(12)
C5 Mn1 C4 C3 -117.08(17)
C1 Mn1 C4 C3 -80.41(12)
C6 Mn1 C4 C5 -77.26(13)
C7 Mn1 C4 C5 57.2(3)
C8 Mn1 C4 C5 -170.70(13)
C3 Mn1 C4 C5 117.08(17)
C2 Mn1 C4 C5 79.87(12)
C1 Mn1 C4 C5 36.67(11)
C3 C4 C5 C1 0.1(2)
Mn1 C4 C5 C1 -61.65(14)
C3 C4 C5 Mn1 61.71(14)
C2 C1 C5 C4 0.8(2)
B1 C1 C5 C4 -178.34(18)
Mn1 C1 C5 C4 60.43(14)
C2 C1 C5 Mn1 -59.65(13)
B1 C1 C5 Mn1 121.22(19)
C6 Mn1 C5 C4 107.21(13)
C7 Mn1 C5 C4 -158.57(13)
C8 Mn1 C5 C4 14.08(19)
C3 Mn1 C5 C4 -38.11(12)
C2 Mn1 C5 C4 -81.01(13)
C1 Mn1 C5 C4 -119.57(17)
C6 Mn1 C5 C1 -133.22(12)
C7 Mn1 C5 C1 -39.00(15)
C8 Mn1 C5 C1 133.65(14)
C4 Mn1 C5 C1 119.57(17)
C3 Mn1 C5 C1 81.45(12)
C2 Mn1 C5 C1 38.56(11)
C7 Mn1 C6 O6 -113(86)
C8 Mn1 C6 O6 155(100)
C4 Mn1 C6 O6 53(100)
C3 Mn1 C6 O6 67(100)
C2 Mn1 C6 O6 -2(86)
C5 Mn1 C6 O6 15(86)
C1 Mn1 C6 O6 -15(86)
C6 Mn1 C7 O7 5(10)
C8 Mn1 C7 O7 96(10)
C4 Mn1 C7 O7 -131(10)
C3 Mn1 C7 O7 -175(100)
C2 Mn1 C7 O7 -151(10)
C5 Mn1 C7 O7 -89(10)
C1 Mn1 C7 O7 -112(10)
C6 Mn1 C8 O8 -122(8)
C7 Mn1 C8 O8 145(8)
C4 Mn1 C8 O8 -20(8)
C3 Mn1 C8 O8 17(8)
C2 Mn1 C8 O8 48(8)
C5 Mn1 C8 O8 -29(9)
C1 Mn1 C8 O8 39(9)
N1 B1 C11 C12 153.3(2)
C1 B1 C11 C12 -27.0(3)
N1 B1 C11 C15 -28.4(3)
C1 B1 C11 C15 151.40(19)
N1 B1 C11 Mn2 -116.87(18)
C1 B1 C11 Mn2 62.9(2)
C16 Mn2 C11 C12 45.11(15)
C18 Mn2 C11 C12 -124.03(17)
C17 Mn2 C11 C12 139.94(12)
C15 Mn2 C11 C12 -116.75(17)
C14 Mn2 C11 C12 -79.60(13)
C13 Mn2 C11 C12 -37.13(12)
C16 Mn2 C11 C15 161.85(13)
C18 Mn2 C11 C15 -7.3(2)
C17 Mn2 C11 C15 -103.31(13)
C12 Mn2 C11 C15 116.75(17)
C14 Mn2 C11 C15 37.15(13)
C13 Mn2 C11 C15 79.62(13)
C16 Mn2 C11 B1 -77.40(18)
C18 Mn2 C11 B1 113.46(19)
C17 Mn2 C11 B1 17.43(17)
C15 Mn2 C11 B1 120.7(2)
C12 Mn2 C11 B1 -122.5(2)
C14 Mn2 C11 B1 157.90(19)
C13 Mn2 C11 B1 -159.64(18)
C15 C11 C12 C13 1.3(2)
B1 C11 C12 C13 179.94(18)
Mn2 C11 C12 C13 61.20(14)
C15 C11 C12 Mn2 -59.91(13)
B1 C11 C12 Mn2 118.74(19)
C16 Mn2 C12 C11 -143.26(13)
C18 Mn2 C12 C11 119.51(16)
C17 Mn2 C12 C11 -48.24(14)
C15 Mn2 C12 C11 38.64(11)
C14 Mn2 C12 C11 81.58(13)
C13 Mn2 C12 C11 119.14(17)
C16 Mn2 C12 C13 97.60(14)
C18 Mn2 C12 C13 0.4(2)
C17 Mn2 C12 C13 -167.38(13)
C15 Mn2 C12 C13 -80.49(14)
C14 Mn2 C12 C13 -37.56(13)
C11 Mn2 C12 C13 -119.14(17)
C11 C12 C13 C14 -0.7(2)
Mn2 C12 C13 C14 61.25(15)
C11 C12 C13 Mn2 -61.95(14)
C16 Mn2 C13 C14 156.55(13)
C18 Mn2 C13 C14 62.60(14)
C17 Mn2 C13 C14 -88.4(3)
C15 Mn2 C13 C14 -37.36(12)
C12 Mn2 C13 C14 -117.61(18)
C11 Mn2 C13 C14 -80.79(13)
C16 Mn2 C13 C12 -85.85(14)
C18 Mn2 C13 C12 -179.79(12)
C17 Mn2 C13 C12 29.2(3)
C15 Mn2 C13 C12 80.24(13)
C14 Mn2 C13 C12 117.61(18)
C11 Mn2 C13 C12 36.82(11)
C12 C13 C14 C15 -0.2(2)
Mn2 C13 C14 C15 60.76(15)
C12 C13 C14 Mn2 -60.97(14)
C16 Mn2 C14 C15 -150.21(14)
C18 Mn2 C14 C15 118.94(14)
C17 Mn2 C14 C15 27.99(19)
C12 Mn2 C14 C15 -80.43(13)
C13 Mn2 C14 C15 -118.45(18)
C11 Mn2 C14 C15 -37.69(12)
C16 Mn2 C14 C13 -31.76(18)
C18 Mn2 C14 C13 -122.61(14)
C17 Mn2 C14 C13 146.44(14)
C15 Mn2 C14 C13 118.45(18)
C12 Mn2 C14 C13 38.02(12)
C11 Mn2 C14 C13 80.76(13)
C13 C14 C15 C11 1.0(2)
Mn2 C14 C15 C11 62.08(14)
C13 C14 C15 Mn2 -61.06(15)
C12 C11 C15 C14 -1.4(2)
B1 C11 C15 C14 179.91(18)
Mn2 C11 C15 C14 -61.56(14)
C12 C11 C15 Mn2 60.15(13)
B1 C11 C15 Mn2 -118.53(19)
C16 Mn2 C15 C14 75.5(3)
C18 Mn2 C15 C14 -65.85(15)
C17 Mn2 C15 C14 -160.57(13)
C12 Mn2 C15 C14 80.41(14)
C13 Mn2 C15 C14 37.18(13)
C11 Mn2 C15 C14 118.45(18)
C16 Mn2 C15 C11 -43.0(3)
C18 Mn2 C15 C11 175.70(12)
C17 Mn2 C15 C11 80.99(13)
C12 Mn2 C15 C11 -38.04(11)
C14 Mn2 C15 C11 -118.45(18)
C13 Mn2 C15 C11 -81.27(13)
C18 Mn2 C16 O16 125(22)
C17 Mn2 C16 O16 -143(22)
C15 Mn2 C16 O16 -18(22)
C12 Mn2 C16 O16 -23(22)
C14 Mn2 C16 O16 36(22)
C13 Mn2 C16 O16 16(22)
C11 Mn2 C16 O16 -49(22)
C16 Mn2 C17 O17 142(100)
C18 Mn2 C17 O17 -126(33)
C15 Mn2 C17 O17 -19(33)
C12 Mn2 C17 O17 47(33)
C14 Mn2 C17 O17 -37(33)
C13 Mn2 C17 O17 26(33)
C11 Mn2 C17 O17 19(33)
C16 Mn2 C18 O18 -153(9)
C17 Mn2 C18 O18 114(9)
C15 Mn2 C18 O18 13(9)
C12 Mn2 C18 O18 -55(9)
C14 Mn2 C18 O18 -22(9)
C13 Mn2 C18 O18 -55(9)
C11 Mn2 C18 O18 18(9)
